data_7037657
loop_
_publ_author_name
'Cadman, Laura K.'
'Bristow, Jessica K.'
'Stubbs, Naomi E.'
'Tiana, Davide'
'Mahon, Mary F.'
'Walsh, Aron'
'Burrows, Andrew D.'

_publ_section_title
;
 Compositional control of pore geometry in multivariate metal-organic
 frameworks: an experimental and computational study.
;
_journal_issue 10
_journal_name_full 'Dalton transactions (Cambridge, England : 2003)'
_journal_page_first 4316
_journal_page_last 4326
_journal_paper_doi 10.1039/c5dt04045k
_journal_volume 45
_journal_year 2016
_chemical_formula_moiety '0.5(C44 H24 Br3.2 N4 O16 Zn4)'
_chemical_formula_sum 'C22 H18.4 Br1.6 N2 O8 Zn2'
_chemical_formula_weight 697.38
_chemical_name_systematic
;
 ?
;
_space_group_crystal_system orthorhombic
_space_group_IT_number 65
_space_group_name_Hall '-A 2 2'
_space_group_name_H-M_alt 'A m m m'
_symmetry_space_group_name_Hall '-A 2 2'
_symmetry_space_group_name_H-M 'A m m m'
_atom_sites_solution_hydrogens geom
_atom_sites_solution_primary direct
_atom_sites_solution_secondary difmap
_audit_creation_date 2015-11-13
_audit_creation_method
;
Olex2 1.2
(compiled 2015.09.30 svn.r3233 for OlexSys, GUI svn.r5103)
;
_audit_update_record
;
2015-11-13 deposited with the CCDC.
2015-12-02 downloaded from the CCDC.
;
_cell_angle_alpha 90
_cell_angle_beta 90
_cell_angle_gamma 90
_cell_formula_units_Z 2
_cell_length_a 9.6280(2)
_cell_length_b 12.7590(2)
_cell_length_c 17.5720(3)
_cell_measurement_reflns_used 37027
_cell_measurement_temperature 150(2)
_cell_measurement_theta_max 27.485
_cell_measurement_theta_min 2.910
_cell_volume 2158.61(7)
_computing_cell_refinement 'HKL Scalepack (Otwinowski & Minor 1997)'
_computing_data_collection 'Collect (Bruker AXS BV 1997-2004)'
_computing_data_reduction 'Denzo & Scalepack (Otwinowski, Minor 1997)'
_computing_molecular_graphics 'ORTEX (P.McArdle 1995)'
_computing_publication_material 'SHELXL-97/2 (Sheldrick 1997)'
_computing_structure_refinement 'SHELXL-97/2 (Sheldrick 1997)'
_computing_structure_solution 'SHELXS-97 (Sheldrick 1990)'
_diffrn_ambient_temperature 150(2)
_diffrn_measured_fraction_theta_full 0.989
_diffrn_measured_fraction_theta_max 0.981
_diffrn_measurement_device_type '95mm CCD camera on \k-goniostat'
_diffrn_measurement_method CCD
_diffrn_radiation_monochromator 'horizonally mounted graphite crystal'
_diffrn_radiation_source 'fine-focus sealed tube'
_diffrn_radiation_type MoK\a
_diffrn_radiation_wavelength 0.71073
_diffrn_reflns_av_R_equivalents 0.0437
_diffrn_reflns_av_unetI/netI 0.0176
_diffrn_reflns_laue_measured_fraction_full 0.989
_diffrn_reflns_laue_measured_fraction_max 0.981
_diffrn_reflns_limit_h_max 12
_diffrn_reflns_limit_h_min -12
_diffrn_reflns_limit_k_max 16
_diffrn_reflns_limit_k_min -16
_diffrn_reflns_limit_l_max 22
_diffrn_reflns_limit_l_min -22
_diffrn_reflns_number 19984
_diffrn_reflns_point_group_measured_fraction_full 0.989
_diffrn_reflns_point_group_measured_fraction_max 0.981
_diffrn_reflns_theta_full 26.000
_diffrn_reflns_theta_max 27.568
_diffrn_reflns_theta_min 3.832
_exptl_absorpt_coefficient_mu 2.621
_exptl_absorpt_correction_T_max 0.5208
_exptl_absorpt_correction_T_min 0.4322
_exptl_absorpt_correction_type multi-scan
_exptl_absorpt_process_details
;
[c.f. r.h. blessing, acta cryst. (1995), a51, 33-38]
;
_exptl_crystal_colour colorless
_exptl_crystal_density_diffrn 1.073
_exptl_crystal_density_method 'not measured'
_exptl_crystal_description block
_exptl_crystal_F_000 689
_exptl_crystal_size_max 0.30
_exptl_crystal_size_mid 0.30
_exptl_crystal_size_min 0.20
_refine_diff_density_max 0.976
_refine_diff_density_min -0.563
_refine_diff_density_rms 0.137
_refine_ls_extinction_method none
_refine_ls_goodness_of_fit_ref 1.146
_refine_ls_hydrogen_treatment constr
_refine_ls_matrix_type full
_refine_ls_number_parameters 81
_refine_ls_number_reflns 1399
_refine_ls_number_restraints 36
_refine_ls_restrained_S_all 1.247
_refine_ls_R_factor_all 0.0697
_refine_ls_R_factor_gt 0.0653
_refine_ls_shift/su_max 0.000
_refine_ls_shift/su_mean 0.000
_refine_ls_structure_factor_coef Fsqd
_refine_ls_weighting_details 'calc w=1/[\s^2^(Fo^2^)+(0.1314P)^2^+16.9457P] where P=(Fo^2^+2Fc^2^)/3'
_refine_ls_weighting_scheme calc
_refine_ls_wR_factor_gt 0.1840
_refine_ls_wR_factor_ref 0.1897
_reflns_Friedel_coverage 0.000
_reflns_number_gt 1303
_reflns_number_total 1399
_reflns_threshold_expression 'I > 2\s(I)'
_cod_data_source_file c5dt04045k2.cif
_cod_data_source_block k10mfm2
_cod_depositor_comments 'Adding full bibliography for 7037655--7037663.cif.'
_cod_original_formula_sum 'C22 H18.40 Br1.60 N2 O8 Zn2'
_cod_database_code 7037657
_shelxl_version_number 2014-3
_shelx_space_group_comment
;
The symmetry employed for this shelxl refinement is uniquely defined
by the following loop, which should always be used as a source of
symmetry information in preference to the above space-group names.
They are only intended as comments.
;
_shelx_estimated_absorpt_t_max 0.622
_shelx_estimated_absorpt_t_min 0.507
_olex2_submission_special_instructions 'No special instructions were received'

loop_
_space_group_symop_operation_xyz
'x, y, z'
'-x, -y, z'
'x, -y, -z'
'-x, y, -z'
'x, y+1/2, z+1/2'
'-x, -y+1/2, z+1/2'
'x, -y+1/2, -z+1/2'
'-x, y+1/2, -z+1/2'
'-x, -y, -z'
'x, y, -z'
'-x, y, z'
'x, -y, z'
'-x, -y+1/2, -z+1/2'
'x, y+1/2, -z+1/2'
'-x, y+1/2, z+1/2'
'x, -y+1/2, z+1/2'

loop_
_atom_site_label
_atom_site_type_symbol
_atom_site_fract_x
_atom_site_fract_y
_atom_site_fract_z
_atom_site_U_iso_or_equiv
_atom_site_adp_type
_atom_site_occupancy
_atom_site_site_symmetry_order
_atom_site_calc_flag
_atom_site_refinement_flags_posn
_atom_site_refinement_flags_adp
_atom_site_refinement_flags_occupancy
_atom_site_disorder_assembly
_atom_site_disorder_group
Zn1 Zn 0.15397(7) 0.5000 0.0000 0.0226(3) Uani 1 4 d S T P A .
O1 O 0.1139(3) 0.3915(4) 0.0817(2) 0.0689(13) Uani 1 1 d . . . . .
N1 N 0.3657(6) 0.5000 0.0000 0.0250(12) Uani 1 4 d S T P . .
C1 C 0.0000 0.3674(5) 0.1082(3) 0.0401(13) Uani 1 2 d S T P . .
C2 C 0.0000 0.3047(6) 0.1809(4) 0.0531(18) Uani 1 2 d S T P B .
C3 C 0.1194(11) 0.2551(10) 0.2065(6) 0.048(2) Uani 0.5 1 d . U . . .
C4 C 0.4193(9) 0.4086(8) 0.0422(6) 0.053(2) Uani 0.5 1 d . U . A 1
H4A H 0.3849 0.3433 0.0183 0.063 Uiso 0.5 1 calc R . . A 1
H4B H 0.3849 0.4108 0.0953 0.063 Uiso 0.5 1 calc R . . A 1
C5 C 0.4189(15) 0.5000 -0.0796(8) 0.052(3) Uani 0.5 2 d S TU P A 1
H5A H 0.3844 0.5628 -0.1067 0.063 Uiso 0.25 1 calc R . . A 1
H5B H 0.3844 0.4372 -0.1067 0.063 Uiso 0.25 1 calc R . . A 1
Br1A Br 0.2820(6) 0.2147(6) 0.1403(3) 0.131(3) Uani 0.15 1 d . U . B 1
C3A C 0.1175(12) 0.3036(9) 0.2266(6) 0.050(2) Uani 0.5 1 d . U . B .
Br1B Br 0.2828(13) 0.4044(13) 0.2294(6) 0.082(4) Uani 0.05 1 d . U . B -1

loop_
_atom_site_aniso_label
_atom_site_aniso_U_11
_atom_site_aniso_U_22
_atom_site_aniso_U_33
_atom_site_aniso_U_23
_atom_site_aniso_U_13
_atom_site_aniso_U_12
Zn1 0.0165(4) 0.0338(5) 0.0175(4) 0.000 0.000 0.000
O1 0.0307(15) 0.110(3) 0.066(2) 0.062(2) -0.0009(16) -0.0037(18)
N1 0.019(2) 0.034(3) 0.023(3) 0.000 0.000 0.000
C1 0.029(3) 0.054(3) 0.037(3) 0.024(3) 0.000 0.000
C2 0.035(3) 0.075(4) 0.049(3) 0.040(3) 0.000 0.000
C3 0.036(3) 0.062(4) 0.045(4) 0.016(4) 0.006(3) 0.006(4)
C4 0.032(3) 0.054(4) 0.072(4) 0.020(3) 0.001(3) -0.001(3)
C5 0.044(5) 0.070(5) 0.043(4) 0.000 0.002(4) 0.000
Br1A 0.100(4) 0.177(5) 0.117(4) 0.108(4) 0.076(3) 0.090(4)
C3A 0.042(4) 0.059(4) 0.050(4) 0.017(4) -0.001(3) -0.007(4)
Br1B 0.060(6) 0.127(9) 0.059(6) 0.048(6) -0.019(5) -0.049(6)

loop_
_atom_type_symbol
_atom_type_description
_atom_type_scat_dispersion_real
_atom_type_scat_dispersion_imag
_atom_type_scat_source
C C 0.0033 0.0016 'International Tables Vol C Tables 4.2.6.8 and 6.1.1.4'
H H 0.0000 0.0000 'International Tables Vol C Tables 4.2.6.8 and 6.1.1.4'
O O 0.0106 0.0060 'International Tables Vol C Tables 4.2.6.8 and 6.1.1.4'
Br Br -0.2901 2.4595 'International Tables Vol C Tables 4.2.6.8 and 6.1.1.4'
Zn Zn 0.2839 1.4301 'International Tables Vol C Tables 4.2.6.8 and 6.1.1.4'
N N 0.0061 0.0033 'International Tables Vol C Tables 4.2.6.8 and 6.1.1.4'

loop_
_geom_angle_atom_site_label_1
_geom_angle_atom_site_label_2
_geom_angle_atom_site_label_3
_geom_angle
_geom_angle_site_symmetry_1
_geom_angle_site_symmetry_3
O1 Zn1 Zn1 79.05(10) 10 9_565
O1 Zn1 Zn1 79.05(10) . 9_565
O1 Zn1 Zn1 79.05(10) 12_565 9_565
O1 Zn1 Zn1 79.05(10) 3_565 9_565
O1 Zn1 O1 158.1(2) 10 12_565
O1 Zn1 O1 85.9(3) 10 3_565
O1 Zn1 O1 85.9(3) 12_565 .
O1 Zn1 O1 158.1(2) 3_565 .
O1 Zn1 O1 89.9(3) 10 .
O1 Zn1 O1 89.9(3) 12_565 3_565
O1 Zn1 N1 100.95(10) 12_565 .
O1 Zn1 N1 100.95(10) 10 .
O1 Zn1 N1 100.95(10) 3_565 .
O1 Zn1 N1 100.95(10) . .
N1 Zn1 Zn1 180.0 . 9_565
C1 O1 Zn1 127.4(3) . .
C4 N1 Zn1 110.5(4) 10 .
C4 N1 Zn1 110.5(4) 3_565 .
C4 N1 Zn1 110.5(4) . .
C4 N1 Zn1 110.5(4) 12_565 .
C4 N1 C4 60.4(8) 3_565 12_565
C4 N1 C4 139.0(8) 3_565 .
C4 N1 C4 60.4(8) 10 .
C4 N1 C4 139.0(8) 10 12_565
C4 N1 C4 104.4(8) 10 3_565
C4 N1 C4 104.4(8) . 12_565
C4 N1 C5 110.6(6) 10 10
C4 N1 C5 53.7(4) . 3_565
C4 N1 C5 53.7(4) 12_565 10
C4 N1 C5 53.7(4) 10 .
C4 N1 C5 110.6(6) 3_565 3_565
C4 N1 C5 53.7(4) 12_565 3_565
C4 N1 C5 110.6(6) 3_565 10
C4 N1 C5 110.6(6) 10 3_565
C4 N1 C5 53.7(4) . 10
C4 N1 C5 110.6(6) 12_565 .
C4 N1 C5 110.6(6) . .
C4 N1 C5 53.7(4) 3_565 .
C5 N1 Zn1 110.1(6) 10 .
C5 N1 Zn1 110.1(6) 3_565 .
C5 N1 Zn1 110.1(6) . .
C5 N1 C5 139.8(12) 3_565 .
C5 N1 C5 0.0(11) 3_565 10
C5 N1 C5 139.8(12) 10 .
O1 C1 O1 126.1(5) 11 .
O1 C1 C2 117.0(3) 11 .
O1 C1 C2 117.0(3) . .
C3 C2 C1 121.1(5) . .
C3 C2 C1 121.1(5) 11 .
C3 C2 C3 111.9(10) . 11
C3A C2 C1 119.7(5) . .
C3A C2 C1 119.7(5) 11 .
C3A C2 C3 118.9(6) . 11
C3A C2 C3 29.8(6) 11 11
C3A C2 C3 29.8(6) . .
C3A C2 C3 118.9(6) 11 .
C3A C2 C3A 109.2(11) . 11
C2 C3 C3 111.2(8) . 7
C2 C3 Br1A 125.0(7) . .
C2 C3 C3A 120.5(10) . 7
C3 C3 Br1A 123.6(5) 7 .
C3A C3 C2 75.1(14) . .
C3A C3 C3 27.7(6) 7 7
C3A C3 C3 65.1(14) . 7
C3A C3 Br1A 111.1(9) 7 .
C3A C3 Br1A 121.9(16) . .
C3A C3 C3A 92.7(15) . 7
N1 C4 C4 110.5(4) . 11_655
N1 C4 H4A 109.6 . .
N1 C4 H4B 109.6 . .
C4 C4 H4A 109.6 11_655 .
C4 C4 H4B 109.6 11_655 .
H4A C4 H4B 108.1 . .
N1 C5 C5 110.1(6) . 2_665
N1 C5 H5A 109.6 . .
N1 C5 H5B 109.6 . .
C5 C5 H5A 109.6 2_665 .
C5 C5 H5B 109.6 2_665 .
H5A C5 H5B 108.2 . .
C2 C3A C3 120.3(10) . 7
C2 C3A C3A 107.9(8) . 7
C2 C3A Br1B 129.9(8) . .
C3 C3A C2 75.1(15) . .
C3 C3A C3 87.2(15) . 7
C3 C3A C3A 60.7(12) . 7
C3 C3A C3A 26.5(6) 7 7
C3 C3A Br1B 122.4(17) . .
C3 C3A Br1B 107.9(9) 7 .
C3A C3A Br1B 121.8(6) 7 .

loop_
_geom_bond_atom_site_label_1
_geom_bond_atom_site_label_2
_geom_bond_distance
_geom_bond_site_symmetry_2
Zn1 Zn1 2.9648(14) 9_565
Zn1 O1 2.031(3) 12_565
Zn1 O1 2.031(3) 10
Zn1 O1 2.031(3) .
Zn1 O1 2.031(3) 3_565
Zn1 N1 2.039(6) .
O1 C1 1.231(4) .
N1 C4 1.475(9) 12_565
N1 C4 1.475(9) 3_565
N1 C4 1.475(9) .
N1 C4 1.475(9) 10
N1 C5 1.489(14) 3_565
N1 C5 1.489(14) .
N1 C5 1.489(14) 10
C1 O1 1.230(4) 11
C1 C2 1.507(7) .
C2 C3 1.388(11) .
C2 C3 1.388(11) 11
C2 C3A 1.388(12) 11
C2 C3A 1.388(12) .
C3 C3 1.54(2) 7
C3 Br1A 2.016(11) .
C3 C3A 1.394(12) 7
C3 C3A 0.714(14) .
C4 C4 1.554(18) 11_655
C4 H4A 0.9900 .
C4 H4B 0.9900 .
C5 C5 1.56(3) 2_665
C5 H5A 0.9900 .
C5 H5B 0.9900 .
C3A C3 1.394(12) 7
C3A C3A 1.60(2) 7
C3A Br1B 2.047(16) .

loop_
_geom_torsion_atom_site_label_1
_geom_torsion_atom_site_label_2
_geom_torsion_atom_site_label_3
_geom_torsion_atom_site_label_4
_geom_torsion
_geom_torsion_site_symmetry_1
_geom_torsion_site_symmetry_4
Zn1 O1 C1 O1 13.2(12) . 11
Zn1 O1 C1 C2 -165.4(5) . .
Zn1 N1 C4 C4 180.000(1) . 11_655
Zn1 N1 C5 C5 180.000(0) . 2_665
O1 C1 C2 C3 15.2(13) 11 11
O1 C1 C2 C3 166.1(9) 11 .
O1 C1 C2 C3 -166.1(9) . 11
O1 C1 C2 C3 -15.2(13) . .
O1 C1 C2 C3A 159.2(9) . 11
O1 C1 C2 C3A -19.5(12) 11 11
O1 C1 C2 C3A -159.2(9) 11 .
O1 C1 C2 C3A 19.5(12) . .
C1 C2 C3 C3 151.6(10) . 7
C1 C2 C3 Br1A -22.3(15) . .
C1 C2 C3 C3A 96.4(14) . .
C1 C2 C3 C3A -179.3(11) . 7
C1 C2 C3A C3 -179.2(11) . 7
C1 C2 C3A C3 -101.6(14) . .
C1 C2 C3A C3A -153.4(8) . 7
C1 C2 C3A Br1B 18.5(17) . .
C2 C3 C3A C3 122.4(8) . 7
C2 C3 C3A C3A 120.8(9) . 7
C2 C3 C3A Br1B -128.1(13) . .
C3 C2 C3 C3 -55(2) 11 7
C3 C2 C3 Br1A 131.1(7) 11 .
C3 C2 C3 C3A -110.2(15) 11 .
C3 C2 C3 C3A -26(2) 11 7
C3 C2 C3A C3 83.9(18) 11 .
C3 C2 C3A C3 -77.7(16) . 7
C3 C2 C3A C3 6(2) 11 7
C3 C2 C3A C3A 32.0(18) 11 7
C3 C2 C3A C3A -51.9(13) . 7
C3 C2 C3A Br1B 120(2) . .
C3 C2 C3A Br1B -156.0(10) 11 .
C3 C3 C3A C2 -122.4(8) 7 .
C3 C3 C3A C3A -1.6(15) 7 7
C3 C3 C3A Br1B 109.5(16) 7 .
C4 N1 C4 C4 0.000(1) 3_565 11_655
C4 N1 C4 C4 77.4(3) 10 11_655
C4 N1 C4 C4 -61.2(6) 12_565 11_655
C4 N1 C5 C5 57.6(5) 12_565 2_665
C4 N1 C5 C5 -57.6(5) . 2_665
C4 N1 C5 C5 78.9(6) 3_565 2_665
C4 N1 C5 C5 -78.9(6) 10 2_665
C5 N1 C4 C4 -79.6(7) 3_565 11_655
C5 N1 C4 C4 -79.6(7) 10 11_655
C5 N1 C4 C4 57.8(6) . 11_655
C5 N1 C5 C5 0.000(1) 3_565 2_665
C5 N1 C5 C5 0.000(1) 10 2_665
Br1A C3 C3A C2 122.2(12) . .
Br1A C3 C3A C3 -115.4(10) . 7
Br1A C3 C3A C3A -117.0(17) . 7
Br1A C3 C3A Br1B -6(2) . .
C3A C2 C3 C3 55.2(15) . 7
C3A C2 C3 C3 -23(2) 11 7
C3A C2 C3 Br1A 163.3(8) 11 .
C3A C2 C3 Br1A -118.7(18) . .
C3A C2 C3 C3A -78.0(18) 11 .
C3A C2 C3 C3A 6(2) 11 7
C3A C2 C3 C3A 84.3(17) . 7
C3A C2 C3A C3 37(2) 11 7
C3A C2 C3A C3 114.9(15) 11 .
C3A C2 C3A C3A 63.0(16) 11 7
C3A C2 C3A Br1B -125.0(10) 11 .
C3A C3 C3A C2 -120.8(9) 7 .
C3A C3 C3A C3 1.6(15) 7 7
C3A C3 C3A Br1B 111.0(12) 7 .
